data_4309526
loop_
_publ_author_name
'Maurizio Casarin'
'Carlo Corvaja'
'Corrado Di Nicola'
'Daniele Falcomer'
'Lorenzo Franco'
'Magda Monari'
'Luciano Pandolfo'
'Claudio Pettinari'
'Fabio Piccinelli'

_publ_section_title
;
One-Dimensional and Two-Dimensional Coordination Polymers from
Self-Assembling of Trinuclear Triangular Cu(II) Secondary Building Units
;
_journal_name_full 'Inorganic Chemistry'
_journal_page_first 6265
_journal_page_last 6276
_journal_paper_doi 10.1021/ic050678l
_journal_volume 44
_journal_year 2005
_chemical_formula_sum 'C17 H26 Cu3 N6 O6'
_chemical_formula_weight 601.06
_chemical_name_systematic
; 
 ? 
;
_space_group_IT_number 2
_symmetry_cell_setting triclinic
_symmetry_space_group_name_Hall '-P 1'
_symmetry_space_group_name_H-M 'P -1'
_atom_sites_solution_hydrogens geom
_atom_sites_solution_primary direct
_atom_sites_solution_secondary difmap
_audit_creation_method SHELXL-97
_cell_angle_alpha 99.1881(9)
_cell_angle_beta 114.4869(8)
_cell_angle_gamma 90.8244(9)
_cell_formula_units_Z 2
_cell_length_a 10.3056(4)
_cell_length_b 10.7908(4)
_cell_length_c 11.2778(4)
_cell_measurement_temperature 293(2)
_cell_volume 1122.17(7)
_computing_cell_refinement SMART
_computing_data_collection SMART
_computing_data_reduction SAINT+
_computing_molecular_graphics 'ORTEP-3 (Farrugia, 2002)'
_computing_publication_material 'SHELXL-97 (Sheldrick, 1997)'
_computing_structure_refinement 'SHELXL-97 (Sheldrick, 1997)'
_computing_structure_solution 'SIR-97 (Giacovazzo, 1997)'
_diffrn_ambient_temperature 293(2)
_diffrn_measured_fraction_theta_full 0.995
_diffrn_measured_fraction_theta_max 0.995
_diffrn_measurement_device_type 'Bruker AXS CCD diffractometer'
_diffrn_measurement_method 'omega and phi scans'
_diffrn_radiation_monochromator graphite
_diffrn_radiation_source 'fine-focus sealed tube'
_diffrn_radiation_type MoK\a
_diffrn_radiation_wavelength 0.71069
_diffrn_reflns_av_R_equivalents 0.0292
_diffrn_reflns_av_sigmaI/netI 0.0262
_diffrn_reflns_limit_h_max 14
_diffrn_reflns_limit_h_min -14
_diffrn_reflns_limit_k_max 15
_diffrn_reflns_limit_k_min -15
_diffrn_reflns_limit_l_max 15
_diffrn_reflns_limit_l_min -15
_diffrn_reflns_number 14726
_diffrn_reflns_theta_full 30.02
_diffrn_reflns_theta_max 30.02
_diffrn_reflns_theta_min 1.92
_exptl_absorpt_coefficient_mu 2.863
_exptl_absorpt_correction_T_max 1.00
_exptl_absorpt_correction_T_min 0.67
_exptl_absorpt_correction_type empirical
_exptl_absorpt_process_details SADABS
_exptl_crystal_colour 'dark blue'
_exptl_crystal_density_diffrn 1.779
_exptl_crystal_density_method 'not measured'
_exptl_crystal_description parallelepiped
_exptl_crystal_F_000 610
_exptl_crystal_size_max 0.30
_exptl_crystal_size_mid 0.25
_exptl_crystal_size_min 0.20
_refine_diff_density_max 0.471
_refine_diff_density_min -0.416
_refine_diff_density_rms 0.100
_refine_ls_extinction_method none
_refine_ls_goodness_of_fit_ref 1.026
_refine_ls_hydrogen_treatment mixed
_refine_ls_matrix_type full
_refine_ls_number_parameters 295
_refine_ls_number_reflns 6535
_refine_ls_number_restraints 0
_refine_ls_restrained_S_all 1.026
_refine_ls_R_factor_all 0.0332
_refine_ls_R_factor_gt 0.0287
_refine_ls_shift/su_max 0.001
_refine_ls_shift/su_mean 0.000
_refine_ls_structure_factor_coef Fsqd
_refine_ls_weighting_details 'calc w=1/[\s^2^(Fo^2^)+(0.0445P)^2^+0.2039P] where P=(Fo^2^+2Fc^2^)/3'
_refine_ls_weighting_scheme calc
_refine_ls_wR_factor_gt 0.0748
_refine_ls_wR_factor_ref 0.0771
_reflns_number_gt 5750
_reflns_number_total 6535
_reflns_threshold_expression >2sigma(I)
_cod_data_source_file ic050678lsi20050502_010132_2.cif
_cod_data_source_block '[Cu3(OH)(pz)3(C2H5COO)2(EtOH)]'
_cod_database_code 4309526

loop_
_symmetry_equiv_pos_as_xyz
'x, y, z'
'-x, -y, -z'

loop_
_atom_site_label
_atom_site_type_symbol
_atom_site_fract_x
_atom_site_fract_y
_atom_site_fract_z
_atom_site_U_iso_or_equiv
_atom_site_adp_type
_atom_site_occupancy
_atom_site_symmetry_multiplicity
_atom_site_calc_flag
_atom_site_refinement_flags
_atom_site_disorder_assembly
_atom_site_disorder_group
Cu1 Cu 0.82523(2) 0.343579(18) 0.34899(2) 0.02471(6) Uani 1 1 d . . .
Cu3 Cu 0.66519(2) 0.53513(2) 0.130350(19) 0.02594(6) Uani 1 1 d . . .
Cu2 Cu 0.78395(2) 0.642380(18) 0.459885(19) 0.02339(6) Uani 1 1 d . . .
O1 O 0.71849(13) 0.49425(11) 0.31130(11) 0.0232(2) Uani 1 1 d . . .
C13 C 0.62067(19) 0.61388(18) -0.12739(17) 0.0289(3) Uani 1 1 d . . .
C2 C 0.9641(2) 0.4319(2) 0.75456(19) 0.0381(4) Uani 1 1 d . . .
H2 H 0.9996 0.4161 0.8406 0.046 Uiso 1 1 calc R . .
O4 O 0.57589(14) 0.55792(13) -0.05796(12) 0.0323(3) Uani 1 1 d . . .
N2 N 0.87558(16) 0.52837(13) 0.58110(14) 0.0251(3) Uani 1 1 d . . .
C5 C 0.6052(2) 0.9098(2) 0.2287(2) 0.0427(5) Uani 1 1 d . . .
H5 H 0.5738 0.9884 0.2127 0.051 Uiso 1 1 calc R . .
O2 O 0.89965(15) 0.17990(12) 0.38433(14) 0.0355(3) Uani 1 1 d . . .
N1 N 0.88761(16) 0.40628(13) 0.53588(14) 0.0254(3) Uani 1 1 d . . .
O3 O 1.12169(15) 0.20556(12) 0.39873(13) 0.0328(3) Uani 1 1 d . . .
N3 N 0.70194(17) 0.75230(14) 0.33127(15) 0.0292(3) Uani 1 1 d . . .
N5 N 0.76697(18) 0.28883(15) 0.16031(16) 0.0333(3) Uani 1 1 d . . .
C15 C 0.7758(3) 0.8054(3) -0.1133(3) 0.0626(8) Uani 1 1 d . . .
H15A H 0.8708 0.8469 -0.0660 0.094 Uiso 1 1 calc R . .
H15B H 0.7083 0.8609 -0.1017 0.094 Uiso 1 1 calc R . .
H15C H 0.7542 0.7837 -0.2058 0.094 Uiso 1 1 calc R . .
N6 N 0.73002(17) 0.37550(16) 0.07867(15) 0.0317(3) Uani 1 1 d . . .
N4 N 0.65052(17) 0.70874(15) 0.19826(15) 0.0299(3) Uani 1 1 d . . .
O5 O 0.54836(15) 0.60755(15) -0.24841(13) 0.0396(3) Uani 1 1 d . . .
O6 O 0.58730(16) 0.64062(16) 0.51553(16) 0.0415(3) Uani 1 1 d . . .
H61 H 0.590(3) 0.625(3) 0.576(3) 0.050 Uiso 1 1 d . . .
C17 C 0.4321(3) 0.8070(3) 0.5188(3) 0.0681(8) Uani 1 1 d . . .
H17A H 0.3399 0.8335 0.4680 0.102 Uiso 1 1 calc R . .
H17B H 0.5054 0.8701 0.5312 0.102 Uiso 1 1 calc R . .
H17C H 0.4380 0.7955 0.6035 0.102 Uiso 1 1 calc R . .
C11 C 1.0088(2) -0.00215(16) 0.3383(2) 0.0330(4) Uani 1 1 d . . .
H11A H 1.0529 -0.0373 0.4184 0.040 Uiso 1 1 calc R . .
H11B H 0.9101 -0.0381 0.2921 0.040 Uiso 1 1 calc R . .
C3 C 0.9219(2) 0.54403(19) 0.71263(18) 0.0329(4) Uani 1 1 d . . .
H3 H 0.9252 0.6192 0.7676 0.040 Uiso 1 1 calc R . .
C1 C 0.9420(2) 0.34886(18) 0.64087(19) 0.0327(4) Uani 1 1 d . . .
H1 H 0.9619 0.2649 0.6373 0.039 Uiso 1 1 calc R . .
C6 C 0.5929(2) 0.8041(2) 0.1371(2) 0.0397(4) Uani 1 1 d . . .
H6 H 0.5506 0.7996 0.0458 0.048 Uiso 1 1 calc R . .
C4 C 0.6741(2) 0.87317(17) 0.3492(2) 0.0359(4) Uani 1 1 d . . .
H4 H 0.6979 0.9245 0.4311 0.043 Uiso 1 1 calc R . .
C14 C 0.7663(2) 0.6870(2) -0.0604(2) 0.0418(5) Uani 1 1 d . . .
H14A H 0.8364 0.6326 -0.0708 0.050 Uiso 1 1 calc R . .
H14B H 0.7913 0.7098 0.0337 0.050 Uiso 1 1 calc R . .
C10 C 1.0106(2) 0.13936(15) 0.37641(16) 0.0274(3) Uani 1 1 d . . .
C8 C 0.7684(3) 0.2002(3) -0.0308(2) 0.0546(6) Uani 1 1 d . . .
H8 H 0.7778 0.1424 -0.0968 0.066 Uiso 1 1 calc R . .
C12 C 1.0857(3) -0.0406(2) 0.2512(2) 0.0459(5) Uani 1 1 d . . .
H12A H 1.0805 -0.1309 0.2308 0.069 Uiso 1 1 calc R . .
H12B H 1.1842 -0.0073 0.2970 0.069 Uiso 1 1 calc R . .
H12C H 1.0412 -0.0081 0.1705 0.069 Uiso 1 1 calc R . .
C9 C 0.7883(3) 0.1826(2) 0.0927(2) 0.0471(5) Uani 1 1 d . . .
H9 H 0.8129 0.1083 0.1252 0.056 Uiso 1 1 calc R . .
C7 C 0.7315(3) 0.3222(2) -0.0363(2) 0.0466(5) Uani 1 1 d . . .
H7 H 0.7108 0.3615 -0.1090 0.056 Uiso 1 1 calc R . .
C16 C 0.4521(2) 0.6862(2) 0.4471(2) 0.0457(5) Uani 1 1 d . . .
H16A H 0.3768 0.6233 0.4337 0.055 Uiso 1 1 calc R . .
H16B H 0.4429 0.6979 0.3605 0.055 Uiso 1 1 calc R . .
H111 H 0.647(3) 0.475(3) 0.304(3) 0.055 Uiso 1 1 d . . .

loop_
_atom_site_aniso_label
_atom_site_aniso_U_11
_atom_site_aniso_U_22
_atom_site_aniso_U_33
_atom_site_aniso_U_23
_atom_site_aniso_U_13
_atom_site_aniso_U_12
Cu1 0.02966(11) 0.02089(10) 0.02431(10) 0.00338(7) 0.01223(8) 0.00643(8)
Cu3 0.03254(12) 0.02697(11) 0.01998(10) 0.00649(8) 0.01189(8) 0.00411(8)
Cu2 0.02903(11) 0.01911(10) 0.02176(10) 0.00438(7) 0.01015(8) 0.00446(7)
O1 0.0273(6) 0.0223(5) 0.0213(5) 0.0047(4) 0.0111(5) 0.0047(4)
C13 0.0311(8) 0.0334(9) 0.0246(8) 0.0081(6) 0.0131(7) 0.0021(7)
C2 0.0476(11) 0.0385(10) 0.0265(9) 0.0125(8) 0.0116(8) 0.0087(9)
O4 0.0358(7) 0.0406(7) 0.0221(6) 0.0116(5) 0.0120(5) -0.0014(6)
N2 0.0317(7) 0.0215(6) 0.0230(6) 0.0048(5) 0.0120(5) 0.0058(5)
C5 0.0471(12) 0.0306(10) 0.0479(12) 0.0151(8) 0.0146(9) 0.0120(9)
O2 0.0463(8) 0.0254(6) 0.0430(8) 0.0098(5) 0.0254(6) 0.0130(6)
N1 0.0313(7) 0.0212(6) 0.0253(7) 0.0064(5) 0.0127(6) 0.0066(5)
O3 0.0405(7) 0.0234(6) 0.0311(6) 0.0006(5) 0.0135(5) -0.0006(5)
N3 0.0364(8) 0.0240(7) 0.0278(7) 0.0068(5) 0.0135(6) 0.0055(6)
N5 0.0392(8) 0.0303(8) 0.0273(7) 0.0006(6) 0.0123(6) 0.0106(6)
C15 0.0680(17) 0.0584(16) 0.0570(15) 0.0135(12) 0.0220(13) -0.0236(14)
N6 0.0348(8) 0.0372(8) 0.0237(7) 0.0021(6) 0.0139(6) 0.0063(6)
N4 0.0360(8) 0.0303(7) 0.0252(7) 0.0107(6) 0.0124(6) 0.0067(6)
O5 0.0406(8) 0.0545(9) 0.0233(6) 0.0129(6) 0.0112(6) -0.0064(7)
O6 0.0360(7) 0.0589(10) 0.0410(8) 0.0228(7) 0.0223(7) 0.0133(7)
C17 0.0647(17) 0.0524(15) 0.090(2) 0.0174(15) 0.0333(16) 0.0210(13)
C11 0.0447(10) 0.0179(7) 0.0428(10) 0.0042(7) 0.0251(9) 0.0041(7)
C3 0.0381(10) 0.0348(9) 0.0234(8) 0.0043(7) 0.0109(7) 0.0049(8)
C1 0.0378(10) 0.0294(9) 0.0325(9) 0.0135(7) 0.0136(7) 0.0093(7)
C6 0.0479(11) 0.0366(10) 0.0353(10) 0.0182(8) 0.0138(9) 0.0107(9)
C4 0.0432(10) 0.0241(8) 0.0396(10) 0.0071(7) 0.0160(8) 0.0087(7)
C14 0.0325(9) 0.0623(14) 0.0310(9) 0.0124(9) 0.0126(8) -0.0071(9)
C10 0.0398(9) 0.0204(7) 0.0226(7) 0.0047(6) 0.0133(7) 0.0060(7)
C8 0.0605(15) 0.0634(15) 0.0351(11) -0.0065(10) 0.0203(10) 0.0266(12)
C12 0.0705(15) 0.0282(9) 0.0535(13) 0.0042(9) 0.0414(12) 0.0095(10)
C9 0.0547(13) 0.0419(11) 0.0350(10) -0.0047(9) 0.0132(9) 0.0196(10)
C7 0.0525(13) 0.0616(14) 0.0289(9) 0.0027(9) 0.0219(9) 0.0141(11)
C16 0.0317(10) 0.0538(13) 0.0506(13) 0.0148(10) 0.0144(9) 0.0066(9)

loop_
_atom_type_symbol
_atom_type_description
_atom_type_scat_dispersion_real
_atom_type_scat_dispersion_imag
_atom_type_scat_source
C C 0.0033 0.0016 'International Tables Vol C Tables 4.2.6.8 and 6.1.1.4'
H H 0.0000 0.0000 'International Tables Vol C Tables 4.2.6.8 and 6.1.1.4'
N N 0.0061 0.0033 'International Tables Vol C Tables 4.2.6.8 and 6.1.1.4'
O O 0.0106 0.0060 'International Tables Vol C Tables 4.2.6.8 and 6.1.1.4'
Cu Cu 0.3201 1.2651 'International Tables Vol C Tables 4.2.6.8 and 6.1.1.4'

loop_
_geom_angle_atom_site_label_1
_geom_angle_atom_site_label_2
_geom_angle_atom_site_label_3
_geom_angle
_geom_angle_site_symmetry_1
_geom_angle_site_symmetry_3
_geom_angle_publ_flag
N1 Cu1 N5 176.95(7) . . ?
N1 Cu1 O2 91.18(6) . . ?
N5 Cu1 O2 90.91(6) . . ?
N1 Cu1 O1 89.01(5) . . ?
N5 Cu1 O1 89.32(6) . . ?
O2 Cu1 O1 169.87(6) . . ?
N1 Cu1 N6 152.98(5) . . ?
N5 Cu1 N6 24.43(6) . . ?
O2 Cu1 N6 114.62(5) . . ?
O1 Cu1 N6 67.05(5) . . ?
N1 Cu1 N2 23.96(5) . . ?
N5 Cu1 N2 153.69(6) . . ?
O2 Cu1 N2 115.03(5) . . ?
O1 Cu1 N2 65.97(4) . . ?
N6 Cu1 N2 129.30(4) . . ?
N1 Cu1 C10 96.68(5) . . ?
N5 Cu1 C10 84.54(6) . . ?
O2 Cu1 C10 20.34(5) . . ?
O1 Cu1 C10 168.94(5) . . ?
N6 Cu1 C10 105.05(5) . . ?
N2 Cu1 C10 118.18(4) . . ?
N1 Cu1 C1 19.60(6) . . ?
N5 Cu1 C1 162.65(6) . . ?
O2 Cu1 C1 71.75(6) . . ?
O1 Cu1 C1 107.66(5) . . ?
N6 Cu1 C1 171.77(5) . . ?
N2 Cu1 C1 43.55(5) . . ?
C10 Cu1 C1 79.24(5) . . ?
N1 Cu1 C9 161.79(6) . . ?
N5 Cu1 C9 19.90(7) . . ?
O2 Cu1 C9 71.11(6) . . ?
O1 Cu1 C9 109.17(6) . . ?
N6 Cu1 C9 43.69(6) . . ?
N2 Cu1 C9 171.31(6) . . ?
C10 Cu1 C9 65.24(5) . . ?
C1 Cu1 C9 142.83(6) . . ?
N1 Cu1 Cu2 59.09(4) . . ?
N5 Cu1 Cu2 118.69(5) . . ?
O2 Cu1 Cu2 150.14(4) . . ?
O1 Cu1 Cu2 32.37(3) . . ?
N6 Cu1 Cu2 94.54(3) . . ?
N2 Cu1 Cu2 35.16(3) . . ?
C10 Cu1 Cu2 147.88(4) . . ?
C1 Cu1 Cu2 78.64(4) . . ?
C9 Cu1 Cu2 138.22(5) . . ?
N1 Cu1 Cu3 119.32(4) . . ?
N5 Cu1 Cu3 58.57(5) . . ?
O2 Cu1 Cu3 149.48(4) . . ?
O1 Cu1 Cu3 32.24(3) . . ?
N6 Cu1 Cu3 35.10(3) . . ?
N2 Cu1 Cu3 95.41(3) . . ?
C10 Cu1 Cu3 138.70(3) . . ?
C1 Cu1 Cu3 138.77(4) . . ?
C9 Cu1 Cu3 78.38(5) . . ?
Cu2 Cu1 Cu3 60.243(6) . . ?
N1 Cu1 Cu2 66.65(4) . 2_766 ?
N5 Cu1 Cu2 112.32(5) . 2_766 ?
O2 Cu1 Cu2 65.32(4) . 2_766 ?
O1 Cu1 Cu2 123.73(4) . 2_766 ?
N6 Cu1 Cu2 115.59(3) . 2_766 ?
N2 Cu1 Cu2 77.27(3) . 2_766 ?
C10 Cu1 Cu2 51.42(4) . 2_766 ?
C1 Cu1 Cu2 61.39(4) . 2_766 ?
C9 Cu1 Cu2 100.92(5) . 2_766 ?
Cu2 Cu1 Cu2 97.239(7) . 2_766 ?
Cu3 Cu1 Cu2 123.220(8) . 2_766 ?
N4 Cu3 N6 165.70(7) . . ?
N4 Cu3 O4 93.52(6) . . ?
N6 Cu3 O4 90.31(6) . . ?
N4 Cu3 O1 89.49(6) . . ?
N6 Cu3 O1 89.37(6) . . ?
O4 Cu3 O1 168.90(5) . . ?
N4 Cu3 O4 101.84(6) . 2_665 ?
N6 Cu3 O4 92.42(6) . 2_665 ?
O4 Cu3 O4 78.47(5) . 2_665 ?
O1 Cu3 O4 90.46(5) . 2_665 ?
N4 Cu3 N3 23.94(5) . . ?
N6 Cu3 N3 148.90(6) . . ?
O4 Cu3 N3 117.44(5) . . ?
O1 Cu3 N3 66.16(4) . . ?
O4 Cu3 N3 106.02(5) 2_665 . ?
N4 Cu3 N5 153.10(6) . . ?
N6 Cu3 N5 23.99(6) . . ?
O4 Cu3 N5 112.87(5) . . ?
O1 Cu3 N5 65.64(5) . . ?
O4 Cu3 N5 89.04(5) 2_665 . ?
N3 Cu3 N5 129.34(4) . . ?
N4 Cu3 C7 157.02(7) . . ?
N6 Cu3 C7 19.61(7) . . ?
O4 Cu3 C7 71.03(6) . . ?
O1 Cu3 C7 108.98(6) . . ?
O4 Cu3 C7 91.85(6) 2_665 . ?
N3 Cu3 C7 161.25(6) . . ?
N5 Cu3 C7 43.46(6) . . ?
N4 Cu3 C6 19.38(6) . . ?
N6 Cu3 C6 160.11(7) . . ?
O4 Cu3 C6 74.17(6) . . ?
O1 Cu3 C6 108.26(5) . . ?
O4 Cu3 C6 96.45(6) 2_665 . ?
N3 Cu3 C6 43.32(5) . . ?
N5 Cu3 C6 171.93(5) . . ?
C7 Cu3 C6 141.71(6) . . ?
N4 Cu3 C13 88.25(6) . . ?
N6 Cu3 C13 91.19(6) . . ?
O4 Cu3 C13 18.08(5) . . ?
O1 Cu3 C13 173.01(5) . . ?
O4 Cu3 C13 96.48(5) 2_665 . ?
N3 Cu3 C13 110.81(5) . . ?
N5 Cu3 C13 115.18(5) . . ?
C7 Cu3 C13 71.77(6) . . ?
C6 Cu3 C13 70.18(6) . . ?
N4 Cu3 Cu1 118.56(4) . . ?
N6 Cu3 Cu1 57.99(5) . . ?
O4 Cu3 Cu1 147.82(4) . . ?
O1 Cu3 Cu1 31.76(3) . . ?
O4 Cu3 Cu1 96.06(3) 2_665 . ?
N3 Cu3 Cu1 94.63(3) . . ?
N5 Cu3 Cu1 34.96(3) . . ?
C7 Cu3 Cu1 77.56(5) . . ?
C6 Cu3 Cu1 137.94(4) . . ?
C13 Cu3 Cu1 147.12(4) . . ?
N4 Cu3 Cu2 58.93(4) . . ?
N6 Cu3 Cu2 116.36(5) . . ?
O4 Cu3 Cu2 152.45(4) . . ?
O1 Cu3 Cu2 32.22(3) . . ?
O4 Cu3 Cu2 105.53(3) 2_665 . ?
N3 Cu3 Cu2 35.01(3) . . ?
N5 Cu3 Cu2 94.57(3) . . ?
C7 Cu3 Cu2 134.85(5) . . ?
C6 Cu3 Cu2 78.29(4) . . ?
C13 Cu3 Cu2 143.25(4) . . ?
Cu1 Cu3 Cu2 59.676(6) . . ?
N4 Cu3 Cu3 100.39(5) . 2_665 ?
N6 Cu3 Cu3 91.89(5) . 2_665 ?
O4 Cu3 Cu3 43.71(4) . 2_665 ?
O1 Cu3 Cu3 125.22(4) . 2_665 ?
O4 Cu3 Cu3 34.76(3) 2_665 2_665 ?
N3 Cu3 Cu3 117.56(3) . 2_665 ?
N5 Cu3 Cu3 102.37(3) . 2_665 ?
C7 Cu3 Cu3 80.42(5) . 2_665 ?
C6 Cu3 Cu3 85.44(4) . 2_665 ?
C13 Cu3 Cu3 61.73(3) . 2_665 ?
Cu1 Cu3 Cu3 124.544(10) . 2_665 ?
Cu2 Cu3 Cu3 134.813(11) . 2_665 ?
N2 Cu2 N3 175.38(6) . . ?
N2 Cu2 O1 88.43(5) . . ?
N3 Cu2 O1 89.24(6) . . ?
N2 Cu2 O3 92.15(6) . 2_766 ?
N3 Cu2 O3 89.47(6) . 2_766 ?
O1 Cu2 O3 170.16(5) . 2_766 ?
N2 Cu2 O6 90.47(6) . . ?
N3 Cu2 O6 93.84(6) . . ?
O1 Cu2 O6 99.50(6) . . ?
O3 Cu2 O6 90.32(6) 2_766 . ?
N2 Cu2 N1 23.67(5) . . ?
N3 Cu2 N1 153.15(5) . . ?
O1 Cu2 N1 65.13(4) . . ?
O3 Cu2 N1 114.35(5) 2_766 . ?
O6 Cu2 N1 98.02(5) . . ?
N2 Cu2 N4 153.39(5) . . ?
N3 Cu2 N4 23.49(5) . . ?
O1 Cu2 N4 66.02(5) . . ?
O3 Cu2 N4 111.73(5) 2_766 . ?
O6 Cu2 N4 100.59(5) . . ?
N1 Cu2 N4 129.80(4) . . ?
N2 Cu2 C10 94.44(5) . 2_766 ?
N3 Cu2 C10 85.65(6) . 2_766 ?
O1 Cu2 C10 150.63(5) . 2_766 ?
O3 Cu2 C10 19.55(5) 2_766 2_766 ?
O6 Cu2 C10 109.68(6) . 2_766 ?
N1 Cu2 C10 112.46(4) . 2_766 ?
N4 Cu2 C10 104.26(5) . 2_766 ?
N2 Cu2 C3 19.96(6) . . ?
N3 Cu2 C3 163.18(6) . . ?
O1 Cu2 C3 107.43(5) . . ?
O3 Cu2 C3 74.47(5) 2_766 . ?
O6 Cu2 C3 81.53(5) . . ?
N1 Cu2 C3 43.52(5) . . ?
N4 Cu2 C3 173.31(5) . . ?
C10 Cu2 C3 80.78(5) 2_766 . ?
N2 Cu2 C4 162.85(6) . . ?
N3 Cu2 C4 20.08(6) . . ?
O1 Cu2 C4 108.68(5) . . ?
O3 Cu2 C4 71.20(6) 2_766 . ?
O6 Cu2 C4 85.69(6) . . ?
N1 Cu2 C4 173.16(5) . . ?
N4 Cu2 C4 43.52(5) . . ?
C10 Cu2 C4 71.30(5) 2_766 . ?
C3 Cu2 C4 143.17(6) . . ?
N2 Cu2 Cu1 58.51(4) . . ?
N3 Cu2 Cu1 118.33(5) . . ?
O1 Cu2 Cu1 32.02(3) . . ?
O3 Cu2 Cu1 144.11(4) 2_766 . ?
O6 Cu2 Cu1 108.52(4) . . ?
N1 Cu2 Cu1 34.87(3) . . ?
N4 Cu2 Cu1 94.93(3) . . ?
C10 Cu2 Cu1 132.74(4) 2_766 . ?
C3 Cu2 Cu1 78.39(4) . . ?
C4 Cu2 Cu1 138.41(4) . . ?
N2 Cu2 Cu3 118.59(4) . . ?
N3 Cu2 Cu3 58.35(4) . . ?
O1 Cu2 Cu3 32.36(3) . . ?
O3 Cu2 Cu3 142.68(4) 2_766 . ?
O6 Cu2 Cu3 108.73(4) . . ?
N1 Cu2 Cu3 94.94(3) . . ?
N4 Cu2 Cu3 34.88(3) . . ?
C10 Cu2 Cu3 128.21(3) 2_766 . ?
C3 Cu2 Cu3 138.43(4) . . ?
C4 Cu2 Cu3 78.39(4) . . ?
Cu1 Cu2 Cu3 60.081(6) . . ?
N2 Cu2 Cu1 57.01(4) . 2_766 ?
N3 Cu2 Cu1 120.27(5) . 2_766 ?
O1 Cu2 Cu1 109.74(4) . 2_766 ?
O3 Cu2 Cu1 62.82(4) 2_766 2_766 ?
O6 Cu2 Cu1 134.18(4) . 2_766 ?
N1 Cu2 Cu1 65.75(3) . 2_766 ?
N4 Cu2 Cu1 123.11(3) . 2_766 ?
C10 Cu2 Cu1 50.53(3) 2_766 2_766 ?
C3 Cu2 Cu1 56.74(4) . 2_766 ?
C4 Cu2 Cu1 115.52(4) . 2_766 ?
Cu1 Cu2 Cu1 82.761(7) . 2_766 ?
Cu3 Cu2 Cu1 114.941(7) . 2_766 ?
Cu1 O1 Cu2 115.61(6) . . ?
Cu1 O1 Cu3 116.00(6) . . ?
Cu2 O1 Cu3 115.43(6) . . ?
O5 C13 O4 121.57(17) . . ?
O5 C13 C14 119.71(16) . . ?
O4 C13 C14 118.71(16) . . ?
O5 C13 Cu3 150.28(13) . . ?
O4 C13 Cu3 28.94(8) . . ?
C14 C13 Cu3 89.84(11) . . ?
C1 C2 C3 104.57(17) . . ?
C13 O4 Cu3 132.98(12) . . ?
C13 O4 Cu3 125.28(11) . 2_665 ?
Cu3 O4 Cu3 101.53(5) . 2_665 ?
C3 N2 N1 107.94(14) . . ?
C3 N2 Cu2 130.31(13) . . ?
N1 N2 Cu2 121.39(11) . . ?
C3 N2 Cu1 143.03(12) . . ?
N1 N2 Cu1 35.13(7) . . ?
Cu2 N2 Cu1 86.33(5) . . ?
C4 C5 C6 104.53(18) . . ?
C10 O2 Cu1 126.83(12) . . ?
C1 N1 N2 107.56(14) . . ?
C1 N1 Cu1 131.50(13) . . ?
N2 N1 Cu1 120.91(11) . . ?
C1 N1 Cu2 142.23(12) . . ?
N2 N1 Cu2 34.95(7) . . ?
Cu1 N1 Cu2 86.04(5) . . ?
C10 O3 Cu2 128.04(12) . 2_766 ?
C4 N3 N4 107.92(15) . . ?
C4 N3 Cu2 130.04(14) . . ?
N4 N3 Cu2 121.84(11) . . ?
C4 N3 Cu3 143.14(13) . . ?
N4 N3 Cu3 35.25(8) . . ?
Cu2 N3 Cu3 86.63(5) . . ?
C9 N5 N6 107.55(17) . . ?
C9 N5 Cu1 130.69(15) . . ?
N6 N5 Cu1 119.55(12) . . ?
C9 N5 Cu3 142.47(15) . . ?
N6 N5 Cu3 35.45(8) . . ?
Cu1 N5 Cu3 86.47(5) . . ?
C7 N6 N5 107.78(18) . . ?
C7 N6 Cu3 131.17(16) . . ?
N5 N6 Cu3 120.56(12) . . ?
C7 N6 Cu1 141.72(15) . . ?
N5 N6 Cu1 36.03(8) . . ?
Cu3 N6 Cu1 86.91(5) . . ?
C6 N4 N3 107.32(16) . . ?
C6 N4 Cu3 131.86(14) . . ?
N3 N4 Cu3 120.81(11) . . ?
C6 N4 Cu2 141.84(14) . . ?
N3 N4 Cu2 34.66(8) . . ?
Cu3 N4 Cu2 86.19(5) . . ?
C16 O6 Cu2 126.69(13) . . ?
C12 C11 C10 113.73(16) . . ?
N2 C3 C2 109.80(17) . . ?
N2 C3 Cu2 29.73(8) . . ?
C2 C3 Cu2 139.20(14) . . ?
N1 C1 C2 110.14(17) . . ?
N1 C1 Cu1 28.90(8) . . ?
C2 C1 Cu1 138.98(14) . . ?
N4 C6 C5 110.32(18) . . ?
N4 C6 Cu3 28.76(9) . . ?
C5 C6 Cu3 139.06(14) . . ?
N3 C4 C5 109.92(18) . . ?
N3 C4 Cu2 29.88(9) . . ?
C5 C4 Cu2 139.65(15) . . ?
C13 C14 C15 114.18(19) . . ?
O3 C10 O2 125.65(16) . . ?
O3 C10 C11 117.63(16) . . ?
O2 C10 C11 116.72(16) . . ?
O3 C10 Cu1 96.54(10) . . ?
O2 C10 Cu1 32.83(8) . . ?
C11 C10 Cu1 142.63(13) . . ?
O3 C10 Cu2 32.41(8) . 2_766 ?
O2 C10 Cu2 98.76(11) . 2_766 ?
C11 C10 Cu2 139.22(13) . 2_766 ?
Cu1 C10 Cu2 78.05(4) . 2_766 ?
C9 C8 C7 105.03(19) . . ?
N5 C9 C8 109.9(2) . . ?
N5 C9 Cu1 29.41(10) . . ?
C8 C9 Cu1 137.24(17) . . ?
N6 C7 C8 109.7(2) . . ?
N6 C7 Cu3 29.22(10) . . ?
C8 C7 Cu3 138.48(16) . . ?
O6 C16 C17 113.1(2) . . ?

loop_
_geom_bond_atom_site_label_1
_geom_bond_atom_site_label_2
_geom_bond_distance
_geom_bond_site_symmetry_2
_geom_bond_publ_flag
Cu1 N1 1.9293(14) . ?
Cu1 N5 1.9408(16) . ?
Cu1 O2 1.9690(13) . ?
Cu1 O1 1.9796(12) . ?
Cu1 N6 2.8707(16) . ?
Cu1 N2 2.8766(14) . ?
Cu1 C10 2.9071(17) . ?
Cu1 C1 2.9902(19) . ?
Cu1 C9 2.997(2) . ?
Cu1 Cu2 3.3666(3) . ?
Cu1 Cu3 3.3804(3) . ?
Cu1 Cu2 3.6840(3) 2_766 ?
Cu3 N4 1.9404(16) . ?
Cu3 N6 1.9464(16) . ?
Cu3 O4 1.9927(12) . ?
Cu3 O1 2.0065(12) . ?
Cu3 O4 2.4149(13) 2_665 ?
Cu3 N3 2.8874(15) . ?
Cu3 N5 2.8899(16) . ?
Cu3 C7 3.002(2) . ?
Cu3 C6 3.004(2) . ?
Cu3 C13 3.0127(17) . ?
Cu3 Cu2 3.3859(3) . ?
Cu3 Cu3 3.4244(4) 2_665 ?
Cu2 N2 1.9428(14) . ?
Cu2 N3 1.9461(15) . ?
Cu2 O1 1.9986(12) . ?
Cu2 O3 2.0034(13) 2_766 ?
Cu2 O6 2.3576(14) . ?
Cu2 N1 2.8954(14) . ?
Cu2 N4 2.9067(15) . ?
Cu2 C10 2.9437(17) 2_766 ?
Cu2 C3 2.9870(18) . ?
Cu2 C4 2.9908(19) . ?
Cu2 Cu1 3.6840(3) 2_766 ?
C13 O5 1.244(2) . ?
C13 O4 1.278(2) . ?
C13 C14 1.510(3) . ?
C2 C1 1.373(3) . ?
C2 C3 1.380(3) . ?
O4 Cu3 2.4149(13) 2_665 ?
N2 C3 1.337(2) . ?
N2 N1 1.3614(19) . ?
C5 C4 1.373(3) . ?
C5 C6 1.377(3) . ?
O2 C10 1.263(2) . ?
N1 C1 1.339(2) . ?
O3 C10 1.251(2) . ?
O3 Cu2 2.0034(12) 2_766 ?
N3 C4 1.341(2) . ?
N3 N4 1.364(2) . ?
N5 C9 1.346(2) . ?
N5 N6 1.365(2) . ?
C15 C14 1.513(3) . ?
N6 C7 1.338(2) . ?
N4 C6 1.338(2) . ?
O6 C16 1.424(3) . ?
C17 C16 1.485(4) . ?
C11 C12 1.513(3) . ?
C11 C10 1.516(2) . ?
C10 Cu2 2.9437(17) 2_766 ?
C8 C9 1.366(3) . ?
C8 C7 1.380(4) . ?
